data_7200720
loop_
_publ_author_name
'Verdan, Simon'
'Melich, Xavier'
'Bernardinelli, G\'erald'
'Williams, Alan F.'

_publ_section_title
;
 Molecular bricklaying II. : Anion and chain length effects in
 bisbenzimidazolonium salts
;
_journal_issue 7
_journal_name_full CrystEngComm
_journal_page_first 1416
_journal_paper_doi 10.1039/b820737b
_journal_volume 11
_journal_year 2009
_chemical_formula_moiety 'C18 H20 N4, 2(H2 O), 2(Cl)'
_chemical_formula_sum 'C18 H24 Cl2 N4 O2'
_chemical_formula_weight 399.4
_space_group_IT_number 2
_symmetry_cell_setting triclinic
_symmetry_space_group_name_Hall '-P 1'
_symmetry_space_group_name_H-M 'P -1'
_cell_angle_alpha 68.766(18)
_cell_angle_beta 78.791(19)
_cell_angle_gamma 69.544(18)
_cell_formula_units_Z 1
_cell_length_a 7.0599(11)
_cell_length_b 8.7225(14)
_cell_length_c 8.8705(15)
_cell_measurement_reflns_used 4824
_cell_measurement_temperature 200
_cell_measurement_theta_max 28.8
_cell_measurement_theta_min 3.
_cell_volume 475.61(15)
_computing_cell_refinement 'CELL (Stoe & Cie, 1999)'
_computing_data_collection 'EXPOSE (Stoe & Cie, 1999)'
_computing_data_reduction 'XRED (Stoe & Cie, 1999)'
_computing_molecular_graphics xtal_gx3
_computing_publication_material xtal_CIFIO
_computing_structure_refinement xtal_CRYLSQ
_computing_structure_solution SIR97
_diffrn_detector_area_resol_mean 6
_diffrn_measured_fraction_theta_full 1.0
_diffrn_measured_fraction_theta_max 1.0
_diffrn_measurement_device_type 'Stoe Ipds'
_diffrn_measurement_method \f
_diffrn_radiation_type MoK\a
_diffrn_radiation_wavelength .71073
_diffrn_reflns_av_R_equivalents .045
_diffrn_reflns_limit_h_max 9
_diffrn_reflns_limit_h_min -9
_diffrn_reflns_limit_k_max 11
_diffrn_reflns_limit_k_min -11
_diffrn_reflns_limit_l_max 12
_diffrn_reflns_limit_l_min -12
_diffrn_reflns_number 8082
_diffrn_reflns_theta_full 28.8
_diffrn_reflns_theta_max 28.8
_diffrn_standards_decay_% 0
_exptl_absorpt_coefficient_mu .362
_exptl_absorpt_correction_T_max .9648
_exptl_absorpt_correction_T_min .9351
_exptl_absorpt_correction_type numerical
_exptl_absorpt_process_details 'XRED; Stoe & Cie, 1999'
_exptl_crystal_colour colourless
_exptl_crystal_density_diffrn 1.394
_exptl_crystal_density_meas ?
_exptl_crystal_description prism
_exptl_crystal_F_000 210
_exptl_crystal_size_max .32
_exptl_crystal_size_mid .13
_exptl_crystal_size_min .12
_refine_diff_density_max .63
_refine_diff_density_min -.818
_refine_ls_abs_structure_details none
_refine_ls_extinction_method none
_refine_ls_goodness_of_fit_ref 1.25(2)
_refine_ls_hydrogen_treatment refxyz
_refine_ls_number_parameters 154
_refine_ls_number_reflns 1577
_refine_ls_R_factor_gt .032
_refine_ls_shift/su_max .0003
_refine_ls_structure_factor_coef F
_refine_ls_weighting_details \w=1/[\s^2^(Fo)+0.0002(Fo^2^)]
_refine_ls_weighting_scheme calc
_refine_ls_wR_factor_ref .041
_reflns_number_gt 1544
_reflns_number_total 2370
_reflns_threshold_expression 'refl observed if Fo > 3.99 \s(Fo)'
_cod_data_source_file b820737b.txt
_cod_data_source_block VESI
_cod_depositor_comments
;
The following automatic conversions were performed:

'_exptl_crystal_density_meas' value 'not_measured' was changed to '?'
- the value is perceived as not measured.

Automatic conversion script
Id: cif_fix_values 3008 2015-01-20 13:52:24Z robertas 
;
_cod_database_code 7200720

loop_
_symmetry_equiv_pos_as_xyz
+x,+y,+z
-x,-y,-z

loop_
_atom_site_label
_atom_site_fract_x
_atom_site_fract_y
_atom_site_fract_z
_atom_site_U_iso_or_equiv
_atom_site_occupancy
_atom_site_adp_type
Cl .06427(8) -.18536(6) .27652(6) .0290(4) 1.00000 Uani
N1 .7786(3) -.50075(18) .85471(17) .0212(13) 1.00000 Uani
N2 .6107(3) -.26833(18) .91831(16) .0202(13) 1.00000 Uani
C1 .5204(3) -.0451(3) .5896(2) .0250(16) 1.00000 Uani
C2 .6390(3) -.2365(3) .6221(2) .0224(15) 1.00000 Uani
C3 .6745(3) -.3335(2) .7964(2) .0190(14) 1.00000 Uani
C4 .7821(3) -.5466(2) 1.02176(19) .0194(14) 1.00000 Uani
C5 .8692(3) -.7028(3) 1.1390(3) .0242(15) 1.00000 Uani
C6 .8456(3) -.7009(3) 1.2967(3) .0263(16) 1.00000 Uani
C7 .7388(3) -.5498(3) 1.3376(3) .0272(17) 1.00000 Uani
C8 .6505(3) -.3951(3) 1.2220(3) .0252(16) 1.00000 Uani
C9 .6753(3) -.3974(2) 1.0632(2) .0196(14) 1.00000 Uani
O1w .2915(3) .00958(17) .95891(17) .0281(13) 1.00000 Uani
H01 .827(4) -.570(3) .797(3) .04000 1.00000 Uiso
H02 .525(4) -.162(3) .912(3) .04000 1.00000 Uiso
H11 .394(4) -.030(3) .654(3) .04000 1.00000 Uiso
H12 .598(4) .015(3) .621(3) .04000 1.00000 Uiso
H21 .565(4) -.286(3) .593(3) .04000 1.00000 Uiso
H22 .771(4) -.246(3) .558(3) .04000 1.00000 Uiso
H5 .941(4) -.795(4) 1.112(3) .04000 1.00000 Uiso
H6 .902(4) -.808(3) 1.386(3) .04000 1.00000 Uiso
H7 .726(4) -.555(3) 1.445(3) .04000 1.00000 Uiso
H8 .580(4) -.291(3) 1.247(3) .04000 1.00000 Uiso
H11w .244(4) -.043(3) 1.043(3) .04000 1.00000 Uiso
H12w .206(4) .058(4) .895(3) .04000 1.00000 Uiso

loop_
_atom_site_aniso_label
_atom_site_aniso_U_11
_atom_site_aniso_U_22
_atom_site_aniso_U_33
_atom_site_aniso_U_12
_atom_site_aniso_U_13
_atom_site_aniso_U_23
Cl .0350(3) .0231(3) .0220(3) .00032(18) -.00411(16) -.00735(16)
N1 .0213(8) .0183(7) .0229(7) -.0039(6) .0001(6) -.0083(6)
N2 .0207(8) .0168(7) .0198(7) -.0021(6) -.0020(6) -.0053(6)
C1 .0304(11) .0232(9) .0174(9) -.0052(8) -.0009(7) -.0054(7)
C2 .0231(10) .0228(9) .0200(8) -.0059(8) -.0005(7) -.0070(7)
C3 .0153(9) .0189(8) .0241(8) -.0062(7) .0003(7) -.0081(7)
C4 .0166(9) .0190(8) .0228(8) -.0061(7) -.0011(7) -.0064(7)
C5 .0207(10) .0153(8) .0330(9) -.0033(7) -.0025(7) -.0056(7)
C6 .0241(10) .0213(9) .0286(10) -.0073(8) -.0064(8) .0001(8)
C7 .0286(11) .0290(9) .0213(9) -.0095(8) -.0032(7) -.0038(7)
C8 .0260(10) .0229(9) .0244(9) -.0044(8) -.0006(7) -.0087(7)
C9 .0170(9) .0166(7) .0230(8) -.0048(7) -.0017(7) -.0042(6)
O1w .0252(8) .0249(7) .0287(7) -.0011(6) -.0039(6) -.0077(6)

loop_
_atom_type_symbol
_atom_type_scat_source
_atom_type_scat_dispersion_real
_atom_type_scat_dispersion_imag
C Int._Tables_Vol_IV_Tables_2.2B_and_2.3.1 .002 .002
H Int._Tables_Vol_IV_Tables_2.2B_and_2.3.1 0 0
N Int._Tables_Vol_IV_Tables_2.2B_and_2.3.1 .004 .003
O Int._Tables_Vol_IV_Tables_2.2B_and_2.3.1 .008 .006
Cl Int._Tables_Vol_IV_Tables_2.2B_and_2.3.1 .132 .159

loop_
_geom_angle_atom_site_label_1
_geom_angle_atom_site_label_2
_geom_angle_atom_site_label_3
_geom_angle_site_symmetry_1
_geom_angle_site_symmetry_2
_geom_angle_site_symmetry_3
_geom_angle
C3 N1 C4 . . . 109.13(15)
C3 N1 H01 . . . 124.3(13)
C4 N1 H01 . . . 126.4(13)
C3 N2 C9 . . . 109.47(13)
C3 N2 H02 . . . 125.9(16)
C9 N2 H02 . . . 124.1(15)
C2 C1 H11 . . . 111.2(13)
C2 C1 H12 . . . 110.5(12)
C2 C1 C1 . . 2_656 111.22(17)
H11 C1 H12 . . . 106(3)
H11 C1 C1 . . 2_656 108.9(14)
H12 C1 C1 . . 2_656 108.9(12)
C1 C2 C3 . . . 113.73(16)
C1 C2 H21 . . . 107.9(13)
C1 C2 H22 . . . 108.4(13)
C3 C2 H21 . . . 106.6(13)
C3 C2 H22 . . . 109.0(13)
H21 C2 H22 . . . 111(3)
N1 C3 N2 . . . 109.04(14)
N1 C3 C2 . . . 125.03(17)
N2 C3 C2 . . . 125.92(14)
N1 C4 C5 . . . 132.15(17)
N1 C4 C9 . . . 106.49(12)
C5 C4 C9 . . . 121.36(17)
C4 C5 C6 . . . 116.52(17)
C4 C5 H5 . . . 121.0(14)
C6 C5 H5 . . . 122.4(14)
C5 C6 C7 . . . 121.89(15)
C5 C6 H6 . . . 120.2(16)
C7 C6 H6 . . . 117.9(16)
C6 C7 C8 . . . 121.78(19)
C6 C7 H7 . . . 118.9(13)
C8 C7 H7 . . . 119.3(13)
C7 C8 C9 . . . 116.18(17)
C7 C8 H8 . . . 122.8(13)
C9 C8 H8 . . . 120.9(13)
N2 C9 C4 . . . 105.86(15)
N2 C9 C8 . . . 131.87(16)
C4 C9 C8 . . . 122.27(14)
H11w O1w H12w . . . 109(3)

loop_
_geom_bond_atom_site_label_1
_geom_bond_atom_site_label_2
_geom_bond_site_symmetry_1
_geom_bond_site_symmetry_2
_geom_bond_distance
N1 C3 . . 1.3369(19)
N1 C4 . . 1.391(3)
N1 H01 . . .87(3)
N2 C3 . . 1.331(3)
N2 C9 . . 1.3954(18)
N2 H02 . . .90(3)
C1 C2 . . 1.529(3)
C1 H11 . . .96(3)
C1 H12 . . 1.01(4)
C1 C1 . 2_656 1.530(3)
C2 C3 . . 1.491(3)
C2 H21 . . .91(4)
C2 H22 . . .98(3)
C4 C5 . . 1.397(2)
C4 C9 . . 1.397(3)
C5 C6 . . 1.381(3)
C5 H5 . . .88(3)
C6 C7 . . 1.408(3)
C6 H6 . . .99(2)
C7 C8 . . 1.385(3)
C7 H7 . . .93(3)
C8 C9 . . 1.392(3)
C8 H8 . . .96(3)
O1w H11w . . .80(3)
O1w H12w . . .80(3)

loop_
_geom_hbond_atom_site_label_D
_geom_hbond_atom_site_label_H
_geom_hbond_atom_site_label_A
_geom_hbond_site_symmetry_D
_geom_hbond_site_symmetry_H
_geom_hbond_site_symmetry_A
_geom_hbond_distance_DH
_geom_hbond_distance_HA
_geom_hbond_distance_DA
_geom_hbond_angle_DHA
N1 H01 Cl . . 2_646 0.87(3) 2.29(3) 3.125(2) 162(2)
N2 H02 O1w . . . 0.90(2) 1.89(2) 2.754(2) 159(2)
O1w H11w Cl . . 1_556 0.80(2) 2.38(2) 3.175(1) 173(2)
O1w H12W Cl . . 2_556 0.80(2) 2.37(2) 3.170(2) 175(2)

loop_
_geom_torsion_atom_site_label_1
_geom_torsion_atom_site_label_2
_geom_torsion_atom_site_label_3
_geom_torsion_atom_site_label_4
_geom_torsion_site_symmetry_1
_geom_torsion_site_symmetry_2
_geom_torsion_site_symmetry_3
_geom_torsion_site_symmetry_4
_geom_torsion
C4 N1 C3 N2 . . . . .3(3)
C4 N1 C3 C2 . . . . 179.50(19)
H01 N1 C3 N2 . . . . 176(3)
H01 N1 C3 C2 . . . . -5(3)
C3 N1 C4 C5 . . . . -179.9(3)
C3 N1 C4 C9 . . . . -.5(3)
H01 N1 C4 C5 . . . . 5(3)
H01 N1 C4 C9 . . . . -176(3)
C9 N2 C3 N1 . . . . .1(3)
C9 N2 C3 C2 . . . . -179.18(19)
H02 N2 C3 N1 . . . . -172(3)
H02 N2 C3 C2 . . . . 9(3)
C3 N2 C9 C4 . . . . -.4(3)
C3 N2 C9 C8 . . . . 179.2(3)
H02 N2 C9 C4 . . . . 172(3)
H02 N2 C9 C8 . . . . -8(3)
H11 C1 C2 C3 . . . . -55.5(19)
H11 C1 C2 H21 . . . . 62(3)
H11 C1 C2 H22 . . . . -177(3)
H12 C1 C2 C3 . . . . 61.8(14)
H12 C1 C2 H21 . . . . 180(2)
H12 C1 C2 H22 . . . . -60(3)
C1 C1 C2 C3 2_656 . . . -177.13(18)
C1 C1 C2 H21 2_656 . . . -59.1(15)
C1 C1 C2 H22 2_656 . . . 61.5(18)
C1 C2 C3 N1 . . . . -178.14(19)
C1 C2 C3 N2 . . . . 1.0(3)
H21 C2 C3 N1 . . . . 63.1(15)
H21 C2 C3 N2 . . . . -117.8(14)
H22 C2 C3 N1 . . . . -57.0(18)
H22 C2 C3 N2 . . . . 122.1(18)
N1 C4 C5 C6 . . . . 178.7(2)
N1 C4 C5 H5 . . . . 2(3)
C9 C4 C5 C6 . . . . -.6(3)
C9 C4 C5 H5 . . . . -177(3)
N1 C4 C9 N2 . . . . .5(3)
N1 C4 C9 C8 . . . . -179.11(18)
C5 C4 C9 N2 . . . . 180.00(18)
C5 C4 C9 C8 . . . . .4(3)
C4 C5 C6 C7 . . . . .2(4)
C4 C5 C6 H6 . . . . 178.9(18)
H5 C5 C6 C7 . . . . 177(3)
H5 C5 C6 H6 . . . . -5(3)
C5 C6 C7 C8 . . . . .4(4)
C5 C6 C7 H7 . . . . 179.5(19)
H6 C6 C7 C8 . . . . -178.3(18)
H6 C6 C7 H7 . . . . 0(3)
C6 C7 C8 C9 . . . . -.6(4)
C6 C7 C8 H8 . . . . -178.5(19)
H7 C7 C8 C9 . . . . -179.7(19)
H7 C7 C8 H8 . . . . 2(3)
C7 C8 C9 N2 . . . . -179.2(3)
C7 C8 C9 C4 . . . . .2(3)
H8 C8 C9 N2 . . . . -1.3(19)
H8 C8 C9 C4 . . . . 178.2(19)
